data_2107972
loop_
_publ_author_name
'Zhou, Xinbo'
'Hu, Xiurong'
'Wu, Suxiang'
'Ye, Jiali'
'Sun, Mengying'
'Gu, Jianming'
'Zhu, Jianrong'
'Zhang, Zhongliang'

_publ_section_title
;
 Structures and physicochemical properties of vortioxetine salts
;
_journal_coeditor_code AO5012
_journal_issue 5
_journal_name_full 'Acta Crystallographica Section B'
_journal_page_first 723
_journal_page_last 732
_journal_paper_doi 10.1107/S2052520616010556
_journal_volume 72
_journal_year 2016
_chemical_formula_moiety 'C18 H23 N2 S, C7 H5 O3'
_chemical_formula_sum 'C25 H28 N2 O3 S'
_chemical_formula_weight 436.55
_chemical_name_systematic
;
 ?
;
_space_group_IT_number 14
_symmetry_cell_setting monoclinic
_symmetry_space_group_name_Hall '-P 2ybc'
_symmetry_space_group_name_H-M 'P 1 21/c 1'
_atom_sites_solution_hydrogens geom
_atom_sites_solution_primary direct
_atom_sites_solution_secondary difmap
_audit_creation_method SHELXL-97
_cell_angle_alpha 90.00
_cell_angle_beta 93.4350(10)
_cell_angle_gamma 90.00
_cell_formula_units_Z 4
_cell_length_a 8.6363(3)
_cell_length_b 20.6504(8)
_cell_length_c 12.9243(6)
_cell_measurement_reflns_used 13019
_cell_measurement_temperature 296(2)
_cell_measurement_theta_max 27.4
_cell_measurement_theta_min 3.1
_cell_volume 2300.82(16)
_computing_cell_refinement 'PROCESS-AUTO  (Rigaku,2006)'
_computing_data_collection 'PROCESS-AUTO  (Rigaku,2006)'
_computing_data_reduction 'CrystalStructure (Rigaku,2007)'
_computing_molecular_graphics 'Ortep3 for windows (Farrugia,1997)'
_computing_publication_material 'WinGX (Farrugia, 1999)'
_computing_structure_refinement 'SHELXL-97 (Sheldrick, 2008)'
_computing_structure_solution 'SHELXS-97 (Sheldrick, 2008)'
_diffrn_ambient_temperature 296(2)
_diffrn_detector_area_resol_mean 10.00
_diffrn_measured_fraction_theta_full 0.997
_diffrn_measured_fraction_theta_max 0.997
_diffrn_measurement_device_type 'Rigaku RAXIS-RAPID/ZJUG'
_diffrn_measurement_method \w
_diffrn_radiation_monochromator graphite
_diffrn_radiation_source 'rotating anode'
_diffrn_radiation_type MoK\a
_diffrn_radiation_wavelength 0.71073
_diffrn_reflns_av_R_equivalents 0.0583
_diffrn_reflns_av_sigmaI/netI 0.0487
_diffrn_reflns_limit_h_max 10
_diffrn_reflns_limit_h_min -11
_diffrn_reflns_limit_k_max 26
_diffrn_reflns_limit_k_min -26
_diffrn_reflns_limit_l_max 16
_diffrn_reflns_limit_l_min -16
_diffrn_reflns_number 22208
_diffrn_reflns_theta_full 27.43
_diffrn_reflns_theta_max 27.43
_diffrn_reflns_theta_min 3.08
_exptl_absorpt_coefficient_mu 0.169
_exptl_absorpt_correction_T_max 0.9734
_exptl_absorpt_correction_T_min 0.9132
_exptl_absorpt_correction_type multi-scan
_exptl_absorpt_process_details 'Higashi, T. (1995)'
_exptl_crystal_colour colorless
_exptl_crystal_density_diffrn 1.260
_exptl_crystal_density_method 'not measured'
_exptl_crystal_description chunk
_exptl_crystal_F_000 928
_exptl_crystal_size_max 0.48
_exptl_crystal_size_mid 0.29
_exptl_crystal_size_min 0.16
_refine_diff_density_max 0.268
_refine_diff_density_min -0.384
_refine_ls_extinction_coef 0.0176(14)
_refine_ls_extinction_expression Fc^*^=kFc[1+0.001xFc^2^\l^3^/sin(2\q)]^-1/4^
_refine_ls_extinction_method SHELXL
_refine_ls_goodness_of_fit_ref 1.003
_refine_ls_hydrogen_treatment constr
_refine_ls_matrix_type full
_refine_ls_number_parameters 284
_refine_ls_number_reflns 5230
_refine_ls_number_restraints 0
_refine_ls_restrained_S_all 1.003
_refine_ls_R_factor_all 0.0946
_refine_ls_R_factor_gt 0.0460
_refine_ls_shift/su_max 0.000
_refine_ls_shift/su_mean 0.000
_refine_ls_structure_factor_coef Fsqd
_refine_ls_weighting_details 'calc w=1/[\s^2^(Fo^2^)+(0.0548P)^2^+0.8210P] where P=(Fo^2^+2Fc^2^)/3'
_refine_ls_weighting_scheme calc
_refine_ls_wR_factor_gt 0.1041
_refine_ls_wR_factor_ref 0.1373
_reflns_number_gt 3088
_reflns_number_total 5230
_reflns_threshold_expression >2sigma(I)
_cod_data_source_file ao5012sup1.cif
_cod_data_source_block 3
_cod_database_code 2107972

loop_
_symmetry_equiv_pos_as_xyz
'x, y, z'
'-x, y+1/2, -z+1/2'
'-x, -y, -z'
'x, -y-1/2, z-1/2'

loop_
_atom_site_type_symbol
_atom_site_label
_atom_site_fract_x
_atom_site_fract_y
_atom_site_fract_z
_atom_site_U_iso_or_equiv
_atom_site_adp_type
_atom_site_calc_flag
_atom_site_refinement_flags
_atom_site_occupancy
_atom_site_symmetry_multiplicity
C C1 0.1287(2) 0.50743(10) 0.38634(16) 0.0414(5) Uani d . 1 1
C C2 0.0397(2) 0.54874(10) 0.32343(18) 0.0466(5) Uani d . 1 1
H H2 0.0314 0.5922 0.3414 0.056 Uiso calc R 1 1
C C3 -0.0373(3) 0.52594(11) 0.23396(19) 0.0516(6) Uani d . 1 1
H H3 -0.0962 0.5544 0.1921 0.062 Uiso calc R 1 1
C C4 -0.0283(3) 0.46123(11) 0.20538(18) 0.0507(6) Uani d . 1 1
C C5 0.0570(3) 0.42025(11) 0.27146(18) 0.0487(6) Uani d . 1 1
H H5 0.0621 0.3766 0.2543 0.058 Uiso calc R 1 1
C C6 0.1351(2) 0.44133(10) 0.36217(17) 0.0437(5) Uani d . 1 1
C C7 -0.1097(3) 0.43717(15) 0.1064(2) 0.0786(9) Uani d . 1 1
H H7A -0.0371 0.4144 0.0662 0.118 Uiso calc R 1 1
H H7B -0.1517 0.4733 0.0672 0.118 Uiso calc R 1 1
H H7C -0.1922 0.4084 0.1226 0.118 Uiso calc R 1 1
C C8 0.2218(3) 0.39424(11) 0.4329(2) 0.0643(7) Uani d . 1 1
H H8A 0.1995 0.3508 0.4100 0.096 Uiso calc R 1 1
H H8B 0.1901 0.3996 0.5023 0.096 Uiso calc R 1 1
H H8C 0.3312 0.4022 0.4316 0.096 Uiso calc R 1 1
C C9 0.2609(3) 0.61786(11) 0.48385(17) 0.0469(5) Uani d . 1 1
C C10 0.2192(3) 0.65766(13) 0.5644(2) 0.0662(7) Uani d . 1 1
H H10 0.1776 0.6396 0.6225 0.079 Uiso calc R 1 1
C C11 0.2392(4) 0.72403(14) 0.5586(3) 0.0804(9) Uani d . 1 1
H H11 0.2121 0.7504 0.6131 0.097 Uiso calc R 1 1
C C12 0.2990(4) 0.75097(13) 0.4727(3) 0.0805(9) Uani d . 1 1
H H12 0.3112 0.7956 0.4684 0.097 Uiso calc R 1 1
C C13 0.3413(3) 0.71173(11) 0.3925(2) 0.0637(7) Uani d . 1 1
H H13 0.3813 0.7305 0.3344 0.076 Uiso calc R 1 1
C C14 0.3253(2) 0.64496(10) 0.39680(17) 0.0440(5) Uani d . 1 1
C C15 0.3403(3) 0.62509(11) 0.21028(17) 0.0508(6) Uani d . 1 1
H H15A 0.4191 0.6561 0.1930 0.061 Uiso calc R 1 1
H H15B 0.2400 0.6462 0.2024 0.061 Uiso calc R 1 1
C C16 0.3438(3) 0.56731(12) 0.13877(18) 0.0543(6) Uani d . 1 1
H H16A 0.2611 0.5376 0.1538 0.065 Uiso calc R 1 1
H H16B 0.3268 0.5815 0.0675 0.065 Uiso calc R 1 1
C C17 0.5328(3) 0.51576(11) 0.26245(17) 0.0484(5) Uani d . 1 1
H H17A 0.6369 0.4981 0.2698 0.058 Uiso calc R 1 1
H H17B 0.4612 0.4827 0.2833 0.058 Uiso calc R 1 1
C C18 0.5219(2) 0.57402(11) 0.33155(17) 0.0464(5) Uani d . 1 1
H H18A 0.5396 0.5611 0.4035 0.056 Uiso calc R 1 1
H H18B 0.6009 0.6053 0.3157 0.056 Uiso calc R 1 1
C C19 0.3626(3) 0.37479(10) 0.03152(18) 0.0444(5) Uani d . 1 1
C C20 0.3017(2) 0.32396(9) 0.10119(16) 0.0402(5) Uani d . 1 1
C C21 0.3725(3) 0.31279(10) 0.19855(17) 0.0447(5) Uani d . 1 1
H H21 0.4579 0.3377 0.2206 0.054 Uiso calc R 1 1
C C22 0.3197(3) 0.26553(10) 0.26412(17) 0.0470(5) Uani d . 1 1
H H22 0.3706 0.2583 0.3285 0.056 Uiso calc R 1 1
C C23 0.1905(3) 0.22923(10) 0.23279(17) 0.0459(5) Uani d . 1 1
C C24 0.1164(3) 0.24045(11) 0.13676(18) 0.0533(6) Uani d . 1 1
H H24 0.0285 0.2167 0.1159 0.064 Uiso calc R 1 1
C C25 0.1723(3) 0.28684(10) 0.07159(17) 0.0485(5) Uani d . 1 1
H H25 0.1223 0.2934 0.0067 0.058 Uiso calc R 1 1
N N1 0.3690(2) 0.60334(8) 0.31585(13) 0.0419(4) Uani d . 1 1
N N2 0.4953(2) 0.53367(9) 0.15226(13) 0.0467(5) Uani d . 1 1
H H2A 0.5703 0.5597 0.1303 0.056 Uiso calc R 1 1
H H2B 0.4929 0.4976 0.1130 0.056 Uiso calc R 1 1
O O1 0.4650(2) 0.41301(8) 0.06850(13) 0.0597(5) Uani d . 1 1
O O2 0.31152(19) 0.37677(7) -0.06250(12) 0.0540(4) Uani d . 1 1
O O3 0.1286(2) 0.18274(8) 0.29356(14) 0.0637(5) Uani d . 1 1
H H3A 0.1922 0.1728 0.3406 0.096 Uiso calc R 1 1
S S1 0.23686(7) 0.53347(3) 0.50000(4) 0.0525(2) Uani d . 1 1

loop_
_atom_site_aniso_label
_atom_site_aniso_U_11
_atom_site_aniso_U_22
_atom_site_aniso_U_33
_atom_site_aniso_U_12
_atom_site_aniso_U_13
_atom_site_aniso_U_23
C1 0.0432(11) 0.0413(11) 0.0400(12) -0.0029(9) 0.0054(9) -0.0013(9)
C2 0.0468(12) 0.0391(11) 0.0538(14) -0.0015(9) 0.0018(10) 0.0004(10)
C3 0.0434(12) 0.0527(13) 0.0577(15) 0.0003(10) -0.0061(11) 0.0052(11)
C4 0.0426(12) 0.0588(14) 0.0499(14) -0.0044(11) -0.0037(10) -0.0065(11)
C5 0.0502(13) 0.0439(12) 0.0521(15) -0.0021(10) 0.0028(11) -0.0087(10)
C6 0.0478(12) 0.0408(11) 0.0430(13) 0.0017(10) 0.0058(10) -0.0003(9)
C7 0.0764(19) 0.086(2) 0.070(2) -0.0008(16) -0.0225(15) -0.0167(16)
C8 0.094(2) 0.0454(12) 0.0526(16) 0.0110(13) -0.0056(14) -0.0018(11)
C9 0.0495(13) 0.0477(12) 0.0434(13) -0.0074(10) 0.0023(10) -0.0087(10)
C10 0.0744(18) 0.0700(16) 0.0556(16) -0.0159(14) 0.0158(13) -0.0249(13)
C11 0.089(2) 0.0652(17) 0.089(2) -0.0172(16) 0.0225(18) -0.0388(17)
C12 0.092(2) 0.0444(14) 0.106(3) -0.0156(14) 0.0140(19) -0.0253(15)
C13 0.0694(17) 0.0461(13) 0.0766(19) -0.0144(12) 0.0125(14) -0.0055(13)
C14 0.0442(12) 0.0411(11) 0.0468(13) -0.0042(9) 0.0025(10) -0.0074(9)
C15 0.0537(13) 0.0542(13) 0.0439(14) 0.0037(11) -0.0018(10) 0.0117(11)
C16 0.0498(13) 0.0752(16) 0.0372(13) -0.0050(12) -0.0043(10) 0.0043(11)
C17 0.0579(14) 0.0497(12) 0.0377(13) 0.0051(11) 0.0036(10) 0.0052(10)
C18 0.0463(12) 0.0555(13) 0.0367(12) 0.0024(10) -0.0042(9) -0.0023(10)
C19 0.0519(13) 0.0392(11) 0.0427(13) -0.0008(10) 0.0088(10) -0.0070(9)
C20 0.0463(12) 0.0350(10) 0.0399(12) -0.0008(9) 0.0076(9) -0.0029(9)
C21 0.0456(12) 0.0445(11) 0.0437(13) 0.0011(10) 0.0008(10) -0.0062(10)
C22 0.0547(13) 0.0461(12) 0.0398(13) 0.0052(11) -0.0015(10) 0.0002(10)
C23 0.0579(13) 0.0369(11) 0.0434(13) 0.0019(10) 0.0055(10) 0.0045(9)
C24 0.0609(15) 0.0510(13) 0.0473(14) -0.0132(11) -0.0043(11) 0.0060(11)
C25 0.0571(14) 0.0490(12) 0.0387(13) -0.0046(11) -0.0040(10) 0.0037(10)
N1 0.0439(10) 0.0452(9) 0.0363(10) 0.0020(8) 0.0003(8) 0.0003(8)
N2 0.0543(11) 0.0506(10) 0.0355(10) -0.0093(9) 0.0056(8) -0.0046(8)
O1 0.0734(11) 0.0547(9) 0.0511(10) -0.0214(8) 0.0062(8) -0.0085(8)
O2 0.0675(10) 0.0546(9) 0.0399(10) -0.0131(8) 0.0026(8) 0.0035(7)
O3 0.0808(12) 0.0545(9) 0.0549(11) -0.0114(9) -0.0031(9) 0.0194(8)
S1 0.0722(4) 0.0475(3) 0.0373(3) -0.0079(3) -0.0016(3) 0.0008(2)

loop_
_atom_type_symbol
_atom_type_description
_atom_type_scat_dispersion_real
_atom_type_scat_dispersion_imag
_atom_type_scat_source
C C 0.0033 0.0016 'International Tables Vol C Tables 4.2.6.8 and 6.1.1.4'
H H 0.0000 0.0000 'International Tables Vol C Tables 4.2.6.8 and 6.1.1.4'
N N 0.0061 0.0033 'International Tables Vol C Tables 4.2.6.8 and 6.1.1.4'
O O 0.0106 0.0060 'International Tables Vol C Tables 4.2.6.8 and 6.1.1.4'
S S 0.1246 0.1234 'International Tables Vol C Tables 4.2.6.8 and 6.1.1.4'

loop_
_geom_angle_atom_site_label_1
_geom_angle_atom_site_label_2
_geom_angle_atom_site_label_3
_geom_angle
C2 C1 C6 119.9(2)
C2 C1 S1 123.15(16)
C6 C1 S1 116.96(16)
C1 C2 C3 120.4(2)
C1 C2 H2 119.8
C3 C2 H2 119.8
C2 C3 C4 121.2(2)
C2 C3 H3 119.4
C4 C3 H3 119.4
C5 C4 C3 117.4(2)
C5 C4 C7 121.8(2)
C3 C4 C7 120.8(2)
C4 C5 C6 122.9(2)
C4 C5 H5 118.5
C6 C5 H5 118.5
C5 C6 C1 118.0(2)
C5 C6 C8 120.7(2)
C1 C6 C8 121.3(2)
C4 C7 H7A 109.5
C4 C7 H7B 109.5
H7A C7 H7B 109.5
C4 C7 H7C 109.5
H7A C7 H7C 109.5
H7B C7 H7C 109.5
C6 C8 H8A 109.5
C6 C8 H8B 109.5
H8A C8 H8B 109.5
C6 C8 H8C 109.5
H8A C8 H8C 109.5
H8B C8 H8C 109.5
C10 C9 C14 119.9(2)
C10 C9 S1 117.15(19)
C14 C9 S1 122.90(16)
C11 C10 C9 120.4(3)
C11 C10 H10 119.8
C9 C10 H10 119.8
C12 C11 C10 120.0(3)
C12 C11 H11 120.0
C10 C11 H11 120.0
C11 C12 C13 119.9(2)
C11 C12 H12 120.0
C13 C12 H12 120.0
C12 C13 C14 121.5(3)
C12 C13 H13 119.3
C14 C13 H13 119.3
C13 C14 C9 118.3(2)
C13 C14 N1 122.7(2)
C9 C14 N1 119.01(18)
N1 C15 C16 108.91(18)
N1 C15 H15A 109.9
C16 C15 H15A 109.9
N1 C15 H15B 109.9
C16 C15 H15B 109.9
H15A C15 H15B 108.3
N2 C16 C15 110.34(18)
N2 C16 H16A 109.6
C15 C16 H16A 109.6
N2 C16 H16B 109.6
C15 C16 H16B 109.6
H16A C16 H16B 108.1
N2 C17 C18 110.59(17)
N2 C17 H17A 109.5
C18 C17 H17A 109.5
N2 C17 H17B 109.5
C18 C17 H17B 109.5
H17A C17 H17B 108.1
N1 C18 C17 109.78(17)
N1 C18 H18A 109.7
C17 C18 H18A 109.7
N1 C18 H18B 109.7
C17 C18 H18B 109.7
H18A C18 H18B 108.2
O1 C19 O2 122.7(2)
O1 C19 C20 118.4(2)
O2 C19 C20 118.94(19)
C21 C20 C25 117.52(19)
C21 C20 C19 120.73(19)
C25 C20 C19 121.7(2)
C20 C21 C22 121.9(2)
C20 C21 H21 119.0
C22 C21 H21 119.0
C23 C22 C21 119.4(2)
C23 C22 H22 120.3
C21 C22 H22 120.3
O3 C23 C24 117.2(2)
O3 C23 C22 123.2(2)
C24 C23 C22 119.6(2)
C23 C24 C25 120.3(2)
C23 C24 H24 119.9
C25 C24 H24 119.9
C24 C25 C20 121.3(2)
C24 C25 H25 119.4
C20 C25 H25 119.4
C14 N1 C15 117.99(17)
C14 N1 C18 115.29(17)
C15 N1 C18 111.33(18)
C16 N2 C17 111.64(17)
C16 N2 H2A 109.3
C17 N2 H2A 109.3
C16 N2 H2B 109.3
C17 N2 H2B 109.3
H2A N2 H2B 108.0
C23 O3 H3A 109.5
C9 S1 C1 105.09(10)

loop_
_geom_bond_atom_site_label_1
_geom_bond_atom_site_label_2
_geom_bond_distance
C1 C2 1.380(3)
C1 C6 1.402(3)
C1 S1 1.776(2)
C2 C3 1.381(3)
C2 H2 0.9300
C3 C4 1.390(3)
C3 H3 0.9300
C4 C5 1.383(3)
C4 C7 1.507(3)
C5 C6 1.387(3)
C5 H5 0.9300
C6 C8 1.504(3)
C7 H7A 0.9600
C7 H7B 0.9600
C7 H7C 0.9600
C8 H8A 0.9600
C8 H8B 0.9600
C8 H8C 0.9600
C9 C10 1.391(3)
C9 C14 1.401(3)
C9 S1 1.769(2)
C10 C11 1.384(4)
C10 H10 0.9300
C11 C12 1.371(4)
C11 H11 0.9300
C12 C13 1.381(4)
C12 H12 0.9300
C13 C14 1.387(3)
C13 H13 0.9300
C14 N1 1.422(3)
C15 N1 1.444(3)
C15 C16 1.510(3)
C15 H15A 0.9700
C15 H15B 0.9700
C16 N2 1.483(3)
C16 H16A 0.9700
C16 H16B 0.9700
C17 N2 1.488(3)
C17 C18 1.505(3)
C17 H17A 0.9700
C17 H17B 0.9700
C18 N1 1.456(3)
C18 H18A 0.9700
C18 H18B 0.9700
C19 O1 1.258(3)
C19 O2 1.268(3)
C19 C20 1.499(3)
C20 C21 1.385(3)
C20 C25 1.390(3)
C21 C22 1.388(3)
C21 H21 0.9300
C22 C23 1.384(3)
C22 H22 0.9300
C23 O3 1.369(2)
C23 C24 1.382(3)
C24 C25 1.382(3)
C24 H24 0.9300
C25 H25 0.9300
N2 H2A 0.9000
N2 H2B 0.9000
O3 H3A 0.8200

loop_
_geom_hbond_atom_site_label_D
_geom_hbond_atom_site_label_H
_geom_hbond_atom_site_label_A
_geom_hbond_site_symmetry_A
_geom_hbond_distance_DH
_geom_hbond_distance_HA
_geom_hbond_distance_DA
_geom_hbond_angle_DHA
N2 H2B O1 . 0.90 1.85 2.723(2) 163
N2 H2A O2 3_665 0.90 1.91 2.789(2) 166
O3 H3A O2 4_566 0.82 1.88 2.667(2) 161

loop_
_geom_torsion_atom_site_label_1
_geom_torsion_atom_site_label_2
_geom_torsion_atom_site_label_3
_geom_torsion_atom_site_label_4
_geom_torsion
C6 C1 C2 C3 -3.2(3)
S1 C1 C2 C3 177.61(17)
C1 C2 C3 C4 0.5(4)
C2 C3 C4 C5 1.8(4)
C2 C3 C4 C7 -178.6(2)
C3 C4 C5 C6 -1.5(4)
C7 C4 C5 C6 178.9(2)
C4 C5 C6 C1 -1.1(3)
C4 C5 C6 C8 178.0(2)
C2 C1 C6 C5 3.4(3)
S1 C1 C6 C5 -177.32(16)
C2 C1 C6 C8 -175.7(2)
S1 C1 C6 C8 3.6(3)
C14 C9 C10 C11 0.8(4)
S1 C9 C10 C11 178.0(2)
C9 C10 C11 C12 0.7(5)
C10 C11 C12 C13 -0.9(5)
C11 C12 C13 C14 -0.3(5)
C12 C13 C14 C9 1.6(4)
C12 C13 C14 N1 -179.5(2)
C10 C9 C14 C13 -1.9(3)
S1 C9 C14 C13 -178.96(18)
C10 C9 C14 N1 179.2(2)
S1 C9 C14 N1 2.1(3)
N1 C15 C16 N2 -58.0(2)
N2 C17 C18 N1 55.5(2)
O1 C19 C20 C21 -9.8(3)
O2 C19 C20 C21 168.8(2)
O1 C19 C20 C25 169.6(2)
O2 C19 C20 C25 -11.9(3)
C25 C20 C21 C22 1.4(3)
C19 C20 C21 C22 -179.22(19)
C20 C21 C22 C23 -1.4(3)
C21 C22 C23 O3 -178.4(2)
C21 C22 C23 C24 0.1(3)
O3 C23 C24 C25 179.8(2)
C22 C23 C24 C25 1.1(3)
C23 C24 C25 C20 -1.1(4)
C21 C20 C25 C24 -0.1(3)
C19 C20 C25 C24 -179.5(2)
C13 C14 N1 C15 -37.7(3)
C9 C14 N1 C15 141.2(2)
C13 C14 N1 C18 97.3(3)
C9 C14 N1 C18 -83.8(2)
C16 C15 N1 C14 -161.23(18)
C16 C15 N1 C18 62.1(2)
C17 C18 N1 C14 160.91(18)
C17 C18 N1 C15 -61.2(2)
C15 C16 N2 C17 54.5(2)
C18 C17 N2 C16 -53.2(2)
C10 C9 S1 C1 128.30(19)
C14 C9 S1 C1 -54.5(2)
C2 C1 S1 C9 -20.8(2)
C6 C1 S1 C9 159.94(17)
